data_4109884
loop_
_publ_author_name
'Michael Seitz'
'Allen G. Oliver'
'Kenneth N. Raymond'

_publ_section_title
;
 The Lanthanide Contraction Revisited
;
_journal_name_full 'Journal of the American Chemical Society'
_journal_page_first 11153
_journal_page_last 11160
_journal_paper_doi 10.1021/ja072750f
_journal_volume 129
_journal_year 2007
_chemical_formula_sum 'C36 H34 N7 Nd O11'
_chemical_formula_weight 884.94
_chemical_name_systematic
;
 ?
;
_space_group_IT_number 14
_symmetry_cell_setting monoclinic
_symmetry_space_group_name_Hall '-P 2ybc'
_symmetry_space_group_name_H-M 'P 1 21/c 1'
_atom_sites_solution_hydrogens geom
_atom_sites_solution_primary direct
_atom_sites_solution_secondary difmap
_audit_creation_method SHELXL-97
_cell_angle_alpha 90.000(5)
_cell_angle_beta 96.512(5)
_cell_angle_gamma 90.000(5)
_cell_formula_units_Z 4
_cell_length_a 12.355(5)
_cell_length_b 26.521(5)
_cell_length_c 10.605(5)
_cell_measurement_reflns_used 1210
_cell_measurement_temperature 156(2)
_cell_measurement_theta_max 19.26
_cell_measurement_theta_min 2.47
_cell_volume 3452(2)
_computing_cell_refinement 'SAINT 7.07B (Bruker, 2006)'
_computing_data_collection 'APEX V6.5.31 (Bruker, 2006)'
_computing_data_reduction 'SAINT 7.07B (Bruker, 2006)'
_computing_structure_refinement 'SHELXL-97 (Sheldrick, 1997)'
_computing_structure_solution 'SIR92 (Altomare et al., 1993)'
_diffrn_ambient_temperature 156(2)
_diffrn_detector_area_resol_mean 83.66
_diffrn_measured_fraction_theta_full 0.982
_diffrn_measured_fraction_theta_max 0.982
_diffrn_measurement_device_type 'Bruker APEX-I'
_diffrn_measurement_method \w/2\q-scans
_diffrn_radiation_monochromator graphite
_diffrn_radiation_source 'fine-focus sealed tube'
_diffrn_radiation_type MoK\a
_diffrn_radiation_wavelength 0.71073
_diffrn_reflns_av_R_equivalents 0.0791
_diffrn_reflns_av_sigmaI/netI 0.1140
_diffrn_reflns_limit_h_max 15
_diffrn_reflns_limit_h_min -15
_diffrn_reflns_limit_k_max 32
_diffrn_reflns_limit_k_min -26
_diffrn_reflns_limit_l_max 13
_diffrn_reflns_limit_l_min -13
_diffrn_reflns_number 19552
_diffrn_reflns_theta_full 26.39
_diffrn_reflns_theta_max 26.39
_diffrn_reflns_theta_min 1.54
_diffrn_standards_decay_% 0
_diffrn_standards_number 0
_exptl_absorpt_coefficient_mu 1.579
_exptl_absorpt_correction_T_max 0.884
_exptl_absorpt_correction_T_min 0.691
_exptl_absorpt_correction_type multi-scan
_exptl_absorpt_process_details '(SADABS; Bruker, 2005)'
_exptl_crystal_colour red
_exptl_crystal_density_diffrn 1.703
_exptl_crystal_description plate
_exptl_crystal_F_000 1788
_exptl_crystal_size_max 0.30
_exptl_crystal_size_mid 0.15
_exptl_crystal_size_min 0.08
_refine_diff_density_max 1.479
_refine_diff_density_min -0.859
_refine_diff_density_rms 0.145
_refine_ls_extinction_method none
_refine_ls_goodness_of_fit_ref 1.030
_refine_ls_hydrogen_treatment constr
_refine_ls_matrix_type full
_refine_ls_number_parameters 496
_refine_ls_number_reflns 6951
_refine_ls_number_restraints 0
_refine_ls_restrained_S_all 1.030
_refine_ls_R_factor_all 0.0951
_refine_ls_R_factor_gt 0.0530
_refine_ls_shift/su_max 0.003
_refine_ls_shift/su_mean 0.000
_refine_ls_structure_factor_coef Fsqd
_refine_ls_weighting_details 'calc w=1/[\s^2^(Fo^2^)+(0.0447P)^2^+0.0000P] where P=(Fo^2^+2Fc^2^)/3'
_refine_ls_weighting_scheme calc
_refine_ls_wR_factor_gt 0.1130
_refine_ls_wR_factor_ref 0.1264
_reflns_number_gt 4620
_reflns_number_total 6951
_reflns_threshold_expression >2sigma(I)
_cod_data_source_file ja072750fsi20070419_055742.cif
_cod_data_source_block tren-1,2-hoiqo-nd
_cod_database_code 4109884

loop_
_symmetry_equiv_pos_as_xyz
'x, y, z'
'-x, y+1/2, -z+1/2'
'-x, -y, -z'
'x, -y-1/2, z-1/2'

loop_
_atom_site_label
_atom_site_type_symbol
_atom_site_fract_x
_atom_site_fract_y
_atom_site_fract_z
_atom_site_U_iso_or_equiv
_atom_site_adp_type
_atom_site_occupancy
_atom_site_symmetry_multiplicity
_atom_site_calc_flag
_atom_site_refinement_flags
Nd1 Nd 0.82869(3) 0.885311(12) 0.18619(3) 0.01934(11) Uani 1 1 d .
O9 O 0.9933(3) 0.83607(15) 0.2279(4) 0.0245(10) Uani 1 1 d .
O2 O 0.8321(4) 0.90941(15) 0.4042(4) 0.0269(10) Uani 1 1 d .
O8 O 0.8129(3) 0.80928(15) 0.3086(4) 0.0251(10) Uani 1 1 d .
O10 O 0.9391(4) 0.91254(16) 0.0106(4) 0.0299(11) Uani 1 1 d .
O6 O 0.7121(4) 0.92828(16) 0.0248(4) 0.0292(11) Uani 1 1 d .
O3 O 0.8907(4) 0.97061(15) 0.2395(4) 0.0268(10) Uani 1 1 d .
O5 O 0.6380(3) 0.88164(16) 0.2071(4) 0.0306(10) Uani 1 1 d .
O1 O 0.8272(4) 0.95290(17) 0.7757(4) 0.0366(12) Uani 1 1 d .
N7 N 0.9033(4) 0.78018(18) 0.3398(5) 0.0203(11) Uani 1 1 d .
O4 O 0.3073(4) 0.8847(2) 0.2409(5) 0.0478(13) Uani 1 1 d .
N3 N 0.8490(4) 0.95829(18) 0.4391(5) 0.0234(12) Uani 1 1 d .
O11 O 1.1251(4) 0.9714(2) 0.0226(5) 0.0565(15) Uani 1 1 d .
N1 N 0.5743(4) 0.8195(2) 0.5858(5) 0.0286(13) Uani 1 1 d .
N6 N 0.7058(4) 0.74891(19) 0.4414(5) 0.0251(12) Uani 1 1 d .
H6 H 0.7086 0.7753 0.3948 0.030 Uiso 1 1 calc R
N4 N 0.4754(4) 0.8795(2) 0.3499(5) 0.0317(13) Uani 1 1 d .
H4 H 0.5437 0.8760 0.3435 0.038 Uiso 1 1 calc R
C28 C 0.8984(5) 0.7378(2) 0.4156(6) 0.0207(14) Uani 1 1 d .
N5 N 0.5648(4) 0.90195(19) 0.1145(5) 0.0246(12) Uani 1 1 d .
C35 C 1.0922(5) 0.7650(2) 0.3216(6) 0.0225(14) Uani 1 1 d .
C30 C 1.0912(5) 0.7233(2) 0.4022(6) 0.0222(14) Uani 1 1 d .
C7 C 0.8827(5) 1.1116(2) 0.5221(6) 0.0322(16) Uani 1 1 d .
H7 H 0.8661 1.1242 0.5994 0.039 Uiso 1 1 calc R
C12 C 0.8810(5) 0.9894(2) 0.3466(6) 0.0236(14) Uani 1 1 d .
C34 C 1.1890(5) 0.7785(2) 0.2745(6) 0.0281(15) Uani 1 1 d .
H34 H 1.1912 0.8073 0.2248 0.034 Uiso 1 1 calc R
C29 C 0.9910(5) 0.7108(2) 0.4455(6) 0.0225(14) Uani 1 1 d .
H29 H 0.9881 0.6826 0.4972 0.027 Uiso 1 1 calc R
C16 C 0.4538(5) 0.8987(2) 0.1232(7) 0.0269(15) Uani 1 1 d .
C11 C 0.8966(5) 1.0418(2) 0.3788(6) 0.0220(14) Uani 1 1 d .
N2 N 0.7662(5) 0.8937(2) 0.6266(5) 0.0314(14) Uani 1 1 d .
H2 H 0.7582 0.8862 0.5472 0.038 Uiso 1 1 calc R
C18 C 0.4217(5) 0.9393(2) -0.0852(6) 0.0292(16) Uani 1 1 d .
C26 C 0.6050(5) 0.7368(2) 0.4902(6) 0.0249(15) Uani 1 1 d .
H26A H 0.6029 0.7008 0.5068 0.030 Uiso 1 1 calc R
H26B H 0.5448 0.7447 0.4264 0.030 Uiso 1 1 calc R
C9 C 0.9434(6) 1.1253(2) 0.3199(7) 0.0355(17) Uani 1 1 d .
H9 H 0.9702 1.1472 0.2626 0.043 Uiso 1 1 calc R
C4 C 0.8341(5) 0.9749(2) 0.5609(6) 0.0229(14) Uani 1 1 d .
C6 C 0.8738(5) 1.0598(2) 0.4967(6) 0.0245(14) Uani 1 1 d .
C10 C 0.9316(5) 1.0748(2) 0.2911(6) 0.0314(16) Uani 1 1 d .
H10 H 0.9473 1.0629 0.2127 0.038 Uiso 1 1 calc R
C5 C 0.8447(5) 1.0247(2) 0.5878(6) 0.0252(15) Uani 1 1 d .
H5 H 0.8326 1.0362 0.6679 0.030 Uiso 1 1 calc R
C3 C 0.8083(5) 0.9384(3) 0.6621(6) 0.0303(16) Uani 1 1 d .
C21 C 0.5041(6) 0.9890(2) -0.2832(6) 0.0346(17) Uani 1 1 d .
H21 H 0.5305 1.0059 -0.3501 0.042 Uiso 1 1 calc R
C15 C 0.4061(5) 0.8859(3) 0.2439(7) 0.0327(16) Uani 1 1 d .
C36 C 0.9955(5) 0.7960(2) 0.2924(5) 0.0202(13) Uani 1 1 d .
C17 C 0.3834(6) 0.9157(2) 0.0227(7) 0.0347(17) Uani 1 1 d .
H17 H 0.3088 0.9117 0.0248 0.042 Uiso 1 1 calc R
C23 C 0.5345(5) 0.9455(2) -0.0831(6) 0.0230(14) Uani 1 1 d .
C24 C 0.6066(5) 0.9257(2) 0.0188(6) 0.0246(14) Uani 1 1 d .
C22 C 0.5751(6) 0.9718(2) -0.1831(6) 0.0307(16) Uani 1 1 d .
H22 H 0.6495 0.9776 -0.1814 0.037 Uiso 1 1 calc R
C13 C 0.4583(6) 0.8299(3) 0.5446(6) 0.0357(17) Uani 1 1 d .
H13A H 0.4190 0.8305 0.6187 0.043 Uiso 1 1 calc R
H13B H 0.4289 0.8025 0.4906 0.043 Uiso 1 1 calc R
C14 C 0.4384(6) 0.8785(2) 0.4741(6) 0.0322(16) Uani 1 1 d .
H14A H 0.3608 0.8855 0.4651 0.039 Uiso 1 1 calc R
H14B H 0.4745 0.9054 0.5247 0.039 Uiso 1 1 calc R
C25 C 0.5905(6) 0.7651(2) 0.6107(6) 0.0266(15) Uani 1 1 d .
H25A H 0.5281 0.7517 0.6473 0.032 Uiso 1 1 calc R
H25B H 0.6544 0.7602 0.6715 0.032 Uiso 1 1 calc R
C19 C 0.3513(6) 0.9560(3) -0.1869(7) 0.0411(19) Uani 1 1 d .
H19 H 0.2767 0.9506 -0.1898 0.049 Uiso 1 1 calc R
C8 C 0.9154(6) 1.1431(3) 0.4334(7) 0.0381(18) Uani 1 1 d .
H8 H 0.9190 1.1776 0.4496 0.046 Uiso 1 1 calc R
C33 C 1.2796(6) 0.7502(3) 0.3004(7) 0.0379(18) Uani 1 1 d .
H33 H 1.3432 0.7589 0.2664 0.045 Uiso 1 1 calc R
C1 C 0.6106(6) 0.8483(2) 0.7002(6) 0.0318(16) Uani 1 1 d .
H1A H 0.5906 0.8303 0.7737 0.038 Uiso 1 1 calc R
H1B H 0.5735 0.8806 0.6963 0.038 Uiso 1 1 calc R
C20 C 0.3936(6) 0.9810(3) -0.2842(7) 0.0425(19) Uani 1 1 d .
H20 H 0.3464 0.9927 -0.3525 0.051 Uiso 1 1 calc R
C2 C 0.7334(6) 0.8573(2) 0.7165(6) 0.0372(18) Uani 1 1 d .
H2A H 0.7556 0.8693 0.8020 0.045 Uiso 1 1 calc R
H2B H 0.7705 0.8257 0.7057 0.045 Uiso 1 1 calc R
C32 C 1.2778(6) 0.7070(3) 0.3795(7) 0.0388(18) Uani 1 1 d .
H32 H 1.3398 0.6871 0.3964 0.047 Uiso 1 1 calc R
C31 C 1.1861(5) 0.6950(2) 0.4298(6) 0.0295(16) Uani 1 1 d .
H31 H 1.1859 0.6674 0.4839 0.035 Uiso 1 1 calc R
O7 O 0.7947(3) 0.68115(15) 0.5245(4) 0.0247(10) Uani 1 1 d .
C27 C 0.7940(5) 0.7210(2) 0.4657(6) 0.0231(14) Uani 1 1 d .

loop_
_atom_site_aniso_label
_atom_site_aniso_U_11
_atom_site_aniso_U_22
_atom_site_aniso_U_33
_atom_site_aniso_U_23
_atom_site_aniso_U_13
_atom_site_aniso_U_12
Nd1 0.02470(19) 0.01722(18) 0.01637(17) 0.00148(15) 0.00362(12) 0.00184(16)
O9 0.027(3) 0.023(3) 0.024(2) 0.0059(18) 0.0040(19) -0.0020(19)
O2 0.041(3) 0.015(2) 0.025(2) 0.0005(18) 0.005(2) 0.0007(19)
O8 0.024(3) 0.021(2) 0.031(3) 0.0078(18) 0.006(2) 0.0073(19)
O10 0.037(3) 0.028(3) 0.027(2) -0.0002(19) 0.013(2) -0.001(2)
O6 0.027(3) 0.034(3) 0.027(3) 0.001(2) 0.005(2) 0.005(2)
O3 0.036(3) 0.025(2) 0.020(2) -0.0005(18) 0.008(2) -0.006(2)
O5 0.029(3) 0.039(3) 0.024(2) 0.008(2) 0.002(2) 0.013(2)
O1 0.052(3) 0.036(3) 0.024(3) -0.001(2) 0.012(2) -0.004(2)
N7 0.022(3) 0.017(3) 0.022(3) 0.003(2) 0.003(2) 0.003(2)
O4 0.032(3) 0.062(4) 0.051(3) 0.002(3) 0.012(3) -0.005(3)
N3 0.029(3) 0.022(3) 0.018(3) -0.001(2) 0.000(2) 0.001(2)
O11 0.046(4) 0.058(4) 0.065(4) -0.014(3) 0.002(3) -0.002(3)
N1 0.029(3) 0.036(3) 0.022(3) -0.001(2) 0.007(3) -0.003(2)
N6 0.029(3) 0.022(3) 0.025(3) 0.008(2) 0.008(2) 0.000(2)
N4 0.023(3) 0.038(3) 0.035(3) 0.007(3) 0.007(3) 0.005(3)
C28 0.031(4) 0.012(3) 0.018(3) 0.002(2) 0.000(3) 0.001(3)
N5 0.025(3) 0.025(3) 0.024(3) 0.002(2) 0.004(2) 0.002(2)
C35 0.026(4) 0.018(3) 0.023(3) -0.001(3) 0.002(3) 0.003(3)
C30 0.027(4) 0.019(3) 0.019(3) -0.004(2) -0.001(3) 0.003(3)
C7 0.033(4) 0.031(4) 0.033(4) -0.011(3) 0.004(3) -0.003(3)
C12 0.021(4) 0.032(4) 0.020(3) 0.007(3) 0.010(3) 0.003(3)
C34 0.026(4) 0.031(4) 0.028(4) 0.001(3) 0.008(3) 0.003(3)
C29 0.028(4) 0.018(3) 0.021(3) 0.003(2) -0.001(3) 0.004(3)
C16 0.022(4) 0.018(3) 0.041(4) -0.001(3) 0.001(3) -0.001(3)
C11 0.016(3) 0.029(4) 0.020(3) 0.002(3) 0.000(3) 0.002(3)
N2 0.043(4) 0.037(4) 0.013(3) 0.000(2) -0.001(2) -0.009(3)
C18 0.026(4) 0.024(4) 0.036(4) -0.012(3) -0.004(3) 0.003(3)
C26 0.026(4) 0.025(4) 0.025(4) 0.002(3) 0.008(3) -0.004(3)
C9 0.043(5) 0.025(4) 0.037(4) 0.009(3) -0.001(3) -0.014(3)
C4 0.022(4) 0.026(4) 0.021(3) 0.002(3) 0.005(3) 0.000(3)
C6 0.022(4) 0.030(4) 0.020(3) 0.002(3) -0.002(3) -0.001(3)
C10 0.032(4) 0.035(4) 0.027(4) 0.000(3) 0.002(3) -0.001(3)
C5 0.024(4) 0.027(4) 0.024(3) -0.006(3) 0.000(3) 0.001(3)
C3 0.034(4) 0.035(4) 0.023(4) 0.002(3) 0.009(3) -0.002(3)
C21 0.050(5) 0.024(4) 0.028(4) 0.002(3) -0.004(3) 0.004(3)
C15 0.027(4) 0.034(4) 0.039(4) -0.002(3) 0.014(3) -0.003(3)
C36 0.019(3) 0.028(4) 0.015(3) -0.009(3) 0.005(3) -0.002(3)
C17 0.026(4) 0.034(4) 0.042(4) -0.004(3) -0.006(3) 0.000(3)
C23 0.030(4) 0.020(3) 0.019(3) -0.007(3) 0.004(3) 0.009(3)
C24 0.033(4) 0.020(3) 0.022(3) -0.002(3) 0.006(3) 0.004(3)
C22 0.034(4) 0.025(4) 0.031(4) -0.009(3) -0.001(3) 0.002(3)
C13 0.040(5) 0.039(4) 0.031(4) 0.004(3) 0.017(3) 0.001(3)
C14 0.038(4) 0.033(4) 0.029(4) 0.006(3) 0.016(3) 0.016(3)
C25 0.034(4) 0.022(4) 0.025(4) 0.001(3) 0.007(3) 0.002(3)
C19 0.023(4) 0.060(5) 0.038(4) 0.000(4) -0.008(3) 0.006(3)
C8 0.053(5) 0.020(4) 0.041(4) -0.002(3) 0.003(4) -0.009(3)
C33 0.031(4) 0.040(5) 0.042(5) 0.002(3) 0.002(3) 0.000(3)
C1 0.051(5) 0.027(4) 0.021(3) 0.000(3) 0.016(3) 0.000(3)
C20 0.041(5) 0.047(5) 0.038(5) -0.003(4) -0.004(4) 0.021(4)
C2 0.066(6) 0.025(4) 0.019(3) 0.001(3) -0.001(3) -0.016(3)
C32 0.026(4) 0.045(5) 0.045(5) 0.006(4) 0.000(3) 0.011(3)
C31 0.039(4) 0.022(4) 0.029(4) 0.000(3) 0.008(3) 0.000(3)
O7 0.023(3) 0.023(2) 0.028(2) 0.0123(19) 0.003(2) 0.0002(19)
C27 0.028(4) 0.022(4) 0.019(3) -0.003(3) 0.001(3) 0.001(3)

loop_
_atom_type_symbol
_atom_type_description
_atom_type_scat_dispersion_real
_atom_type_scat_dispersion_imag
_atom_type_scat_source
C C 0.0033 0.0016 'International Tables Vol C Tables 4.2.6.8 and 6.1.1.4'
H H 0.0000 0.0000 'International Tables Vol C Tables 4.2.6.8 and 6.1.1.4'
N N 0.0061 0.0033 'International Tables Vol C Tables 4.2.6.8 and 6.1.1.4'
O O 0.0106 0.0060 'International Tables Vol C Tables 4.2.6.8 and 6.1.1.4'
Nd Nd -0.1943 3.0179 'International Tables Vol C Tables 4.2.6.8 and 6.1.1.4'

loop_
_geom_angle_atom_site_label_1
_geom_angle_atom_site_label_2
_geom_angle_atom_site_label_3
_geom_angle
_geom_angle_site_symmetry_1
_geom_angle_site_symmetry_3
O5 Nd1 O2 80.29(15) . .
O5 Nd1 O6 64.34(14) . .
O2 Nd1 O6 120.40(14) . .
O5 Nd1 O9 141.11(14) . .
O2 Nd1 O9 92.59(14) . .
O6 Nd1 O9 144.42(14) . .
O5 Nd1 O8 77.07(14) . .
O2 Nd1 O8 72.41(14) . .
O6 Nd1 O8 134.54(15) . .
O9 Nd1 O8 64.41(13) . .
O5 Nd1 O3 107.67(15) . .
O2 Nd1 O3 63.71(13) . .
O6 Nd1 O3 82.64(15) . .
O9 Nd1 O3 102.93(14) . .
O8 Nd1 O3 133.84(14) . .
O5 Nd1 O7 86.75(14) . 4_575
O2 Nd1 O7 147.83(14) . 4_575
O6 Nd1 O7 78.57(14) . 4_575
O9 Nd1 O7 79.27(14) . 4_575
O8 Nd1 O7 76.06(15) . 4_575
O3 Nd1 O7 148.38(14) . 4_575
O5 Nd1 O10 134.19(14) . .
O2 Nd1 O10 132.93(14) . .
O6 Nd1 O10 70.73(15) . .
O9 Nd1 O10 77.08(14) . .
O8 Nd1 O10 135.63(13) . .
O3 Nd1 O10 74.01(14) . .
O7 Nd1 O10 75.87(14) 4_575 .
C36 O9 Nd1 121.4(4) . .
N3 O2 Nd1 120.2(3) . .
N7 O8 Nd1 119.2(3) . .
C24 O6 Nd1 121.9(4) . .
C12 O3 Nd1 121.2(4) . .
N5 O5 Nd1 119.7(3) . .
C36 N7 O8 115.5(5) . .
C36 N7 C28 123.8(5) . .
O8 N7 C28 120.6(5) . .
O2 N3 C12 115.2(5) . .
O2 N3 C4 121.4(5) . .
C12 N3 C4 123.4(5) . .
C1 N1 C13 110.2(5) . .
C1 N1 C25 109.9(5) . .
C13 N1 C25 110.0(5) . .
C27 N6 C26 122.3(5) . .
C27 N6 H6 118.9 . .
C26 N6 H6 118.9 . .
C15 N4 C14 121.9(6) . .
C15 N4 H4 119.0 . .
C14 N4 H4 119.0 . .
C29 C28 N7 118.2(6) . .
C29 C28 C27 119.5(5) . .
N7 C28 C27 122.3(5) . .
C24 N5 O5 116.6(5) . .
C24 N5 C16 123.0(6) . .
O5 N5 C16 120.4(5) . .
C34 C35 C30 119.3(6) . .
C34 C35 C36 119.7(6) . .
C30 C35 C36 120.8(6) . .
C31 C30 C35 119.2(6) . .
C31 C30 C29 123.6(6) . .
C35 C30 C29 117.1(5) . .
C8 C7 C6 119.7(6) . .
C8 C7 H7 120.2 . .
C6 C7 H7 120.2 . .
O3 C12 N3 118.2(6) . .
O3 C12 C11 124.9(5) . .
N3 C12 C11 116.9(5) . .
C33 C34 C35 120.6(6) . .
C33 C34 H34 119.7 . .
C35 C34 H34 119.7 . .
C28 C29 C30 123.3(6) . .
C28 C29 H29 118.4 . .
C30 C29 H29 118.4 . .
C17 C16 N5 118.2(6) . .
C17 C16 C15 117.3(6) . .
N5 C16 C15 123.6(6) . .
C10 C11 C6 119.8(6) . .
C10 C11 C12 119.7(6) . .
C6 C11 C12 120.4(6) . .
C3 N2 C2 122.5(5) . .
C3 N2 H2 118.8 . .
C2 N2 H2 118.8 . .
C19 C18 C23 120.8(7) . .
C19 C18 C17 122.0(6) . .
C23 C18 C17 117.2(6) . .
N6 C26 C25 112.5(5) . .
N6 C26 H26A 109.1 . .
C25 C26 H26A 109.1 . .
N6 C26 H26B 109.1 . .
C25 C26 H26B 109.1 . .
H26A C26 H26B 107.8 . .
C8 C9 C10 120.0(6) . .
C8 C9 H9 120.0 . .
C10 C9 H9 120.0 . .
C5 C4 N3 118.8(6) . .
C5 C4 C3 120.0(6) . .
N3 C4 C3 121.2(5) . .
C11 C6 C7 119.1(6) . .
C11 C6 C5 118.7(6) . .
C7 C6 C5 122.2(6) . .
C9 C10 C11 120.0(6) . .
C9 C10 H10 120.0 . .
C11 C10 H10 120.0 . .
C4 C5 C6 121.5(6) . .
C4 C5 H5 119.2 . .
C6 C5 H5 119.2 . .
O1 C3 N2 124.4(6) . .
O1 C3 C4 117.0(6) . .
N2 C3 C4 118.6(6) . .
C22 C21 C20 119.9(7) . .
C22 C21 H21 120.1 . .
C20 C21 H21 120.1 . .
O4 C15 N4 124.0(6) . .
O4 C15 C16 118.1(6) . .
N4 C15 C16 117.8(6) . .
O9 C36 N7 119.4(5) . .
O9 C36 C35 123.9(5) . .
N7 C36 C35 116.7(5) . .
C16 C17 C18 121.8(6) . .
C16 C17 H17 119.1 . .
C18 C17 H17 119.1 . .
C18 C23 C22 119.0(6) . .
C18 C23 C24 120.4(6) . .
C22 C23 C24 120.6(6) . .
O6 C24 N5 117.1(6) . .
O6 C24 C23 123.8(6) . .
N5 C24 C23 119.0(6) . .
C21 C22 C23 119.7(7) . .
C21 C22 H22 120.2 . .
C23 C22 H22 120.2 . .
N1 C13 C14 114.0(6) . .
N1 C13 H13A 108.7 . .
C14 C13 H13A 108.7 . .
N1 C13 H13B 108.7 . .
C14 C13 H13B 108.7 . .
H13A C13 H13B 107.6 . .
N4 C14 C13 114.9(5) . .
N4 C14 H14A 108.5 . .
C13 C14 H14A 108.5 . .
N4 C14 H14B 108.5 . .
C13 C14 H14B 108.5 . .
H14A C14 H14B 107.5 . .
N1 C25 C26 111.2(5) . .
N1 C25 H25A 109.4 . .
C26 C25 H25A 109.4 . .
N1 C25 H25B 109.4 . .
C26 C25 H25B 109.4 . .
H25A C25 H25B 108.0 . .
C20 C19 C18 118.8(7) . .
C20 C19 H19 120.6 . .
C18 C19 H19 120.6 . .
C7 C8 C9 121.3(6) . .
C7 C8 H8 119.4 . .
C9 C8 H8 119.4 . .
C34 C33 C32 120.1(7) . .
C34 C33 H33 120.0 . .
C32 C33 H33 120.0 . .
N1 C1 C2 112.6(5) . .
N1 C1 H1A 109.1 . .
C2 C1 H1A 109.1 . .
N1 C1 H1B 109.1 . .
C2 C1 H1B 109.1 . .
H1A C1 H1B 107.8 . .
C19 C20 C21 121.8(7) . .
C19 C20 H20 119.1 . .
C21 C20 H20 119.1 . .
N2 C2 C1 112.2(6) . .
N2 C2 H2A 109.2 . .
C1 C2 H2A 109.2 . .
N2 C2 H2B 109.2 . .
C1 C2 H2B 109.2 . .
H2A C2 H2B 107.9 . .
C31 C32 C33 119.6(6) . .
C31 C32 H32 120.2 . .
C33 C32 H32 120.2 . .
C32 C31 C30 121.1(6) . .
C32 C31 H31 119.5 . .
C30 C31 H31 119.5 . .
C27 O7 Nd1 164.1(4) . 4_576
O7 C27 N6 122.8(6) . .
O7 C27 C28 118.2(5) . .
N6 C27 C28 119.0(5) . .

loop_
_geom_bond_atom_site_label_1
_geom_bond_atom_site_label_2
_geom_bond_distance
_geom_bond_site_symmetry_2
Nd1 O5 2.394(4) .
Nd1 O2 2.395(4) .
Nd1 O6 2.397(4) .
Nd1 O9 2.415(4) .
Nd1 O8 2.418(4) .
Nd1 O3 2.434(4) .
Nd1 O7 2.461(4) 4_575
Nd1 O10 2.536(4) .
O9 C36 1.263(7) .
O2 N3 1.358(6) .
O8 N7 1.367(6) .
O6 C24 1.299(7) .
O3 C12 1.258(7) .
O5 N5 1.367(6) .
O1 C3 1.261(7) .
N7 C36 1.362(7) .
N7 C28 1.388(7) .
O4 C15 1.218(8) .
N3 C12 1.373(7) .
N3 C4 1.397(7) .
N1 C1 1.461(8) .
N1 C13 1.476(9) .
N1 C25 1.477(8) .
N6 C27 1.318(8) .
N6 C26 1.438(7) .
N6 H6 0.8600 .
N4 C15 1.344(9) .
N4 C14 1.443(8) .
N4 H4 0.8600 .
C28 C29 1.355(8) .
C28 C27 1.517(9) .
N5 C24 1.347(8) .
N5 C16 1.388(8) .
C35 C34 1.395(9) .
C35 C30 1.399(8) .
C35 C36 1.454(8) .
C30 C31 1.395(9) .
C30 C29 1.408(9) .
C7 C8 1.355(9) .
C7 C6 1.402(9) .
C7 H7 0.9300 .
C12 C11 1.440(9) .
C34 C33 1.350(9) .
C34 H34 0.9300 .
C29 H29 0.9300 .
C16 C17 1.372(9) .
C16 C15 1.507(9) .
C11 C10 1.382(9) .
C11 C6 1.396(8) .
N2 C3 1.332(8) .
N2 C2 1.447(8) .
N2 H2 0.8600 .
C18 C19 1.379(9) .
C18 C23 1.401(9) .
C18 C17 1.432(10) .
C26 C25 1.510(8) .
C26 H26A 0.9700 .
C26 H26B 0.9700 .
C9 C8 1.373(10) .
C9 C10 1.376(9) .
C9 H9 0.9300 .
C4 C5 1.356(8) .
C4 C3 1.505(9) .
C6 C5 1.415(8) .
C10 H10 0.9300 .
C5 H5 0.9300 .
C21 C22 1.375(9) .
C21 C20 1.381(10) .
C21 H21 0.9300 .
C17 H17 0.9300 .
C23 C22 1.408(9) .
C23 C24 1.422(9) .
C22 H22 0.9300 .
C13 C14 1.497(8) .
C13 H13A 0.9700 .
C13 H13B 0.9700 .
C14 H14A 0.9700 .
C14 H14B 0.9700 .
C25 H25A 0.9700 .
C25 H25B 0.9700 .
C19 C20 1.377(10) .
C19 H19 0.9300 .
C8 H8 0.9300 .
C33 C32 1.422(9) .
C33 H33 0.9300 .
C1 C2 1.526(9) .
C1 H1A 0.9700 .
C1 H1B 0.9700 .
C20 H20 0.9300 .
C2 H2A 0.9700 .
C2 H2B 0.9700 .
C32 C31 1.344(9) .
C32 H32 0.9300 .
C31 H31 0.9300 .
O7 C27 1.227(7) .
O7 Nd1 2.461(4) 4_576

loop_
_geom_torsion_atom_site_label_1
_geom_torsion_atom_site_label_2
_geom_torsion_atom_site_label_3
_geom_torsion_atom_site_label_4
_geom_torsion
_geom_torsion_site_symmetry_1
O5 Nd1 O9 C36 -9.7(5) .
O2 Nd1 O9 C36 68.0(4) .
O6 Nd1 O9 C36 -132.9(4) .
O8 Nd1 O9 C36 -1.0(4) .
O3 Nd1 O9 C36 131.6(4) .
O7 Nd1 O9 C36 -80.6(4) 4_575
O10 Nd1 O9 C36 -158.4(4) .
O5 Nd1 O2 N3 -105.0(4) .
O6 Nd1 O2 N3 -52.6(4) .
O9 Nd1 O2 N3 113.5(4) .
O8 Nd1 O2 N3 175.6(4) .
O3 Nd1 O2 N3 10.3(4) .
O7 Nd1 O2 N3 -172.7(3) 4_575
O10 Nd1 O2 N3 38.8(5) .
O5 Nd1 O8 N7 176.6(4) .
O2 Nd1 O8 N7 -99.7(4) .
O6 Nd1 O8 N7 144.7(3) .
O9 Nd1 O8 N7 2.1(3) .
O3 Nd1 O8 N7 -81.2(4) .
O7 Nd1 O8 N7 86.7(4) 4_575
O10 Nd1 O8 N7 34.6(5) .
O5 Nd1 O6 C24 -5.8(4) .
O2 Nd1 O6 C24 -65.9(5) .
O9 Nd1 O6 C24 138.5(4) .
O8 Nd1 O6 C24 29.0(5) .
O3 Nd1 O6 C24 -119.5(4) .
O7 Nd1 O6 C24 86.0(4) 4_575
O10 Nd1 O6 C24 164.9(5) .
O5 Nd1 O3 C12 59.0(5) .
O2 Nd1 O3 C12 -10.3(4) .
O6 Nd1 O3 C12 119.0(5) .
O9 Nd1 O3 C12 -96.7(5) .
O8 Nd1 O3 C12 -29.9(5) .
O7 Nd1 O3 C12 172.8(4) 4_575
O10 Nd1 O3 C12 -169.0(5) .
O2 Nd1 O5 N5 135.4(4) .
O6 Nd1 O5 N5 4.7(4) .
O9 Nd1 O5 N5 -142.6(3) .
O8 Nd1 O5 N5 -150.6(4) .
O3 Nd1 O5 N5 77.1(4) .
O7 Nd1 O5 N5 -74.2(4) 4_575
O10 Nd1 O5 N5 -7.5(5) .
Nd1 O8 N7 C36 -3.1(6) .
Nd1 O8 N7 C28 176.6(4) .
Nd1 O2 N3 C12 -10.3(6) .
Nd1 O2 N3 C4 169.5(4) .
C36 N7 C28 C29 0.8(9) .
O8 N7 C28 C29 -178.8(5) .
C36 N7 C28 C27 -179.4(5) .
O8 N7 C28 C27 1.0(8) .
Nd1 O5 N5 C24 -3.6(7) .
Nd1 O5 N5 C16 177.9(4) .
C34 C35 C30 C31 -2.5(9) .
C36 C35 C30 C31 -178.8(6) .
C34 C35 C30 C29 -179.0(6) .
C36 C35 C30 C29 4.6(9) .
Nd1 O3 C12 N3 9.2(8) .
Nd1 O3 C12 C11 -168.1(4) .
O2 N3 C12 O3 0.7(8) .
C4 N3 C12 O3 -179.2(6) .
O2 N3 C12 C11 178.2(5) .
C4 N3 C12 C11 -1.6(9) .
C30 C35 C34 C33 3.7(10) .
C36 C35 C34 C33 -179.9(6) .
N7 C28 C29 C30 -0.8(9) .
C27 C28 C29 C30 179.4(5) .
C31 C30 C29 C28 -178.3(6) .
C35 C30 C29 C28 -1.9(9) .
C24 N5 C16 C17 7.3(9) .
O5 N5 C16 C17 -174.4(5) .
C24 N5 C16 C15 -162.0(6) .
O5 N5 C16 C15 16.4(9) .
O3 C12 C11 C10 -4.4(10) .
N3 C12 C11 C10 178.2(6) .
O3 C12 C11 C6 173.9(6) .
N3 C12 C11 C6 -3.4(9) .
C27 N6 C26 C25 96.1(7) .
O2 N3 C4 C5 -175.5(5) .
C12 N3 C4 C5 4.4(9) .
O2 N3 C4 C3 5.4(9) .
C12 N3 C4 C3 -174.7(6) .
C10 C11 C6 C7 2.7(9) .
C12 C11 C6 C7 -175.7(6) .
C10 C11 C6 C5 -176.0(6) .
C12 C11 C6 C5 5.6(9) .
C8 C7 C6 C11 -1.5(10) .
C8 C7 C6 C5 177.1(6) .
C8 C9 C10 C11 -3.0(10) .
C6 C11 C10 C9 -0.4(9) .
C12 C11 C10 C9 177.9(6) .
N3 C4 C5 C6 -2.0(9) .
C3 C4 C5 C6 177.1(6) .
C11 C6 C5 C4 -2.9(9) .
C7 C6 C5 C4 178.5(6) .
C2 N2 C3 O1 2.5(11) .
C2 N2 C3 C4 -176.6(6) .
C5 C4 C3 O1 -19.3(9) .
N3 C4 C3 O1 159.8(6) .
C5 C4 C3 N2 159.9(6) .
N3 C4 C3 N2 -21.1(9) .
C14 N4 C15 O4 -9.9(10) .
C14 N4 C15 C16 165.8(6) .
C17 C16 C15 O4 9.7(9) .
N5 C16 C15 O4 179.0(6) .
C17 C16 C15 N4 -166.3(6) .
N5 C16 C15 N4 3.1(9) .
Nd1 O9 C36 N7 -0.1(7) .
Nd1 O9 C36 C35 -179.5(4) .
O8 N7 C36 O9 2.1(7) .
C28 N7 C36 O9 -177.5(5) .
O8 N7 C36 C35 -178.5(5) .
C28 N7 C36 C35 1.8(8) .
C34 C35 C36 O9 -1.6(9) .
C30 C35 C36 O9 174.7(5) .
C34 C35 C36 N7 179.0(5) .
C30 C35 C36 N7 -4.6(8) .
N5 C16 C17 C18 -4.2(9) .
C15 C16 C17 C18 165.8(6) .
C19 C18 C17 C16 179.4(6) .
C23 C18 C17 C16 -1.4(9) .
C19 C18 C23 C22 3.8(9) .
C17 C18 C23 C22 -175.5(6) .
C19 C18 C23 C24 -176.5(6) .
C17 C18 C23 C24 4.2(8) .
Nd1 O6 C24 N5 6.4(7) .
Nd1 O6 C24 C23 -172.3(4) .
O5 N5 C24 O6 -1.7(8) .
C16 N5 C24 O6 176.8(5) .
O5 N5 C24 C23 177.1(5) .
C16 N5 C24 C23 -4.5(9) .
C18 C23 C24 O6 177.2(5) .
C22 C23 C24 O6 -3.1(9) .
C18 C23 C24 N5 -1.5(9) .
C22 C23 C24 N5 178.2(5) .
C20 C21 C22 C23 1.0(9) .
C18 C23 C22 C21 -2.8(9) .
C24 C23 C22 C21 177.5(6) .
C1 N1 C13 C14 79.3(7) .
C25 N1 C13 C14 -159.3(5) .
C15 N4 C14 C13 117.5(7) .
N1 C13 C14 N4 69.2(8) .
C1 N1 C25 C26 -153.6(5) .
C13 N1 C25 C26 84.9(6) .
N6 C26 C25 N1 68.5(7) .
C23 C18 C19 C20 -2.8(10) .
C17 C18 C19 C20 176.4(7) .
C6 C7 C8 C9 -1.9(11) .
C10 C9 C8 C7 4.3(11) .
C35 C34 C33 C32 -2.0(11) .
C13 N1 C1 C2 -155.9(5) .
C25 N1 C1 C2 82.6(6) .
C18 C19 C20 C21 0.9(11) .
C22 C21 C20 C19 0.0(11) .
C3 N2 C2 C1 114.1(7) .
N1 C1 C2 N2 72.2(7) .
C34 C33 C32 C31 -1.0(11) .
C33 C32 C31 C30 2.2(11) .
C35 C30 C31 C32 -0.5(10) .
C29 C30 C31 C32 175.8(6) .
Nd1 O7 C27 N6 -112.9(14) 4_576
Nd1 O7 C27 C28 69.1(16) 4_576
C26 N6 C27 O7 4.8(9) .
C26 N6 C27 C28 -177.2(5) .
C29 C28 C27 O7 -5.3(9) .
N7 C28 C27 O7 174.9(5) .
C29 C28 C27 N6 176.6(6) .
N7 C28 C27 N6 -3.2(9) .
